data_4082793
loop_
_publ_author_name
'Kljun, Jakob'
'Scott, Antony James'
'Lani\<snik Ri\<zner, Tea'
'Keiser, Jennifer'
'Turel, Iztok'

_publ_section_title
;
 Synthesis and Biological Evaluation of Organoruthenium Complexes with
 Azole Antifungal Agents. First Crystal Structure of a Tioconazole Metal
 Complex
;
_journal_issue 7
_journal_name_full Organometallics
_journal_page_first 1594
_journal_paper_doi 10.1021/om401096y
_journal_volume 33
_journal_year 2014
_chemical_formula_moiety 'C54 H48 Cl3 N4 Ru, F6 P, 2(C H2 Cl2)'
_chemical_formula_sum 'C56 H52 Cl7 F6 N4 P Ru'
_chemical_formula_weight 1275.21
_chemical_name_common
;
Chlorido(\h^6^-p-cymene)bis(clotrimazole)ruthenium(II) 
hexafluoridophosphate bisdichloromethane solvate
;
_chemical_name_systematic
;
Chlorido(\h^6^-p-isopropyltoluene)bis(1-((2-chlorophenyl)diphenylmethyl)-1H-imidazole)
ruthenium(II) hexafluoridophosphate bisdichloromethane solvate
;
_space_group_IT_number 2
_symmetry_cell_setting triclinic
_symmetry_space_group_name_Hall '-P 1'
_symmetry_space_group_name_H-M 'P -1'
_atom_sites_solution_hydrogens geom
_atom_sites_solution_primary direct
_atom_sites_solution_secondary difmap
_audit_creation_method SHELXL-97
_cell_angle_alpha 82.524(3)
_cell_angle_beta 89.344(3)
_cell_angle_gamma 80.140(3)
_cell_formula_units_Z 2
_cell_length_a 10.4014(4)
_cell_length_b 12.1153(4)
_cell_length_c 22.9648(7)
_cell_measurement_reflns_used 7202
_cell_measurement_temperature 150(2)
_cell_measurement_theta_max 30.3115
_cell_measurement_theta_min 2.8377
_cell_volume 2826.78(17)
_computing_cell_refinement
;
CrysAlisPro, Agilent Technologies,
Version 1.171.35.11 (release 16-05-2011 CrysAlis171 .NET)
(compiled May 16 2011,17:55:39)
;
_computing_data_collection
;
CrysAlisPro, Agilent Technologies,
Version 1.171.35.11 (release 16-05-2011 CrysAlis171 .NET)
(compiled May 16 2011,17:55:39)
;
_computing_data_reduction
;
CrysAlisPro, Agilent Technologies,
Version 1.171.35.11 (release 16-05-2011 CrysAlis171 .NET)
(compiled May 16 2011,17:55:39)
;
_computing_structure_refinement 'SHELXL-97 (Sheldrick, 2008)'
_computing_structure_solution 'SIR92 (Altomare et al., 1993)'
_diffrn_ambient_temperature 150(2)
_diffrn_measured_fraction_theta_full 0.998
_diffrn_measured_fraction_theta_max 0.998
_diffrn_measurement_device_type 'SuperNova, Dual, Cu at zero, Atlas'
_diffrn_measurement_method '\w scans'
_diffrn_radiation_monochromator graphite
_diffrn_radiation_source 'fine-focus sealed tube'
_diffrn_radiation_type MoK\a
_diffrn_radiation_wavelength 0.71073
_diffrn_reflns_av_R_equivalents 0.0954
_diffrn_reflns_av_sigmaI/netI 0.1705
_diffrn_reflns_limit_h_max 13
_diffrn_reflns_limit_h_min -13
_diffrn_reflns_limit_k_max 14
_diffrn_reflns_limit_k_min -15
_diffrn_reflns_limit_l_max 29
_diffrn_reflns_limit_l_min -28
_diffrn_reflns_number 30130
_diffrn_reflns_theta_full 27.48
_diffrn_reflns_theta_max 27.48
_diffrn_reflns_theta_min 2.84
_exptl_absorpt_coefficient_mu 0.698
_exptl_absorpt_correction_T_max 0.9862
_exptl_absorpt_correction_T_min 0.9335
_exptl_absorpt_correction_type multi-scan
_exptl_crystal_colour yellow
_exptl_crystal_density_diffrn 1.498
_exptl_crystal_density_method 'not measured'
_exptl_crystal_description needle
_exptl_crystal_F_000 1296
_exptl_crystal_size_max 0.10
_exptl_crystal_size_mid 0.02
_exptl_crystal_size_min 0.02
_refine_diff_density_max 1.656
_refine_diff_density_min -1.149
_refine_diff_density_rms 0.115
_refine_ls_extinction_method none
_refine_ls_goodness_of_fit_ref 0.942
_refine_ls_hydrogen_treatment constr
_refine_ls_matrix_type full
_refine_ls_number_parameters 679
_refine_ls_number_reflns 12959
_refine_ls_number_restraints 36
_refine_ls_restrained_S_all 0.946
_refine_ls_R_factor_all 0.1473
_refine_ls_R_factor_gt 0.0702
_refine_ls_shift/su_max 0.000
_refine_ls_shift/su_mean 0.000
_refine_ls_structure_factor_coef Fsqd
_refine_ls_weighting_details 'calc w=1/[\s^2^(Fo^2^)+(0.0864P)^2^+0.0000P] where P=(Fo^2^+2Fc^2^)/3'
_refine_ls_weighting_scheme calc
_refine_ls_wR_factor_gt 0.1553
_refine_ls_wR_factor_ref 0.1812
_reflns_number_gt 6969
_reflns_number_total 12959
_reflns_threshold_expression >2\s(I)
_cod_data_source_file om401096y_si_002.cif
_cod_data_source_block mo88-2
_cod_depositor_comments 'Adding full bibliography for 4082793.cif.'
_cod_database_code 4082793

loop_
_symmetry_equiv_pos_as_xyz
'x, y, z'
'-x, -y, -z'

loop_
_atom_site_label
_atom_site_type_symbol
_atom_site_fract_x
_atom_site_fract_y
_atom_site_fract_z
_atom_site_U_iso_or_equiv
_atom_site_adp_type
_atom_site_occupancy
_atom_site_symmetry_multiplicity
_atom_site_calc_flag
_atom_site_refinement_flags
Ru1 Ru 0.57827(4) -0.04212(4) 0.299329(18) 0.02123(13) Uani 1 1 d .
Cl8B Cl 0.4522(2) 0.11469(14) 0.06991(7) 0.0553(5) Uani 1 1 d .
Cl1 Cl 0.40414(13) 0.10201(11) 0.32285(6) 0.0311(3) Uani 1 1 d .
Cl8A Cl 0.86337(15) 0.42006(12) 0.50606(6) 0.0341(3) Uani 1 1 d .
N1B N 0.6042(4) 0.2116(4) 0.15444(18) 0.0263(11) Uani 1 1 d .
N3B N 0.6112(4) 0.0669(3) 0.22325(17) 0.0257(11) Uani 1 1 d .
N1A N 0.7929(4) 0.1772(3) 0.37387(17) 0.0213(10) Uani 1 1 d .
N3A N 0.7079(4) 0.0471(3) 0.33558(18) 0.0228(10) Uani 1 1 d .
C20A C 0.5873(5) 0.3942(4) 0.4361(2) 0.0262(12) Uani 1 1 d .
H20A H 0.6012 0.3634 0.4762 0.031 Uiso 1 1 calc R
C6B C 0.5618(6) 0.3184(4) 0.1128(2) 0.0260(12) Uani 1 1 d .
C13A C 0.9283(6) 0.3156(4) 0.3933(2) 0.0248(12) Uani 1 1 d .
C14A C 1.0462(6) 0.2500(5) 0.4131(2) 0.0297(13) Uani 1 1 d .
H14A H 1.0460 0.1821 0.4390 0.036 Uiso 1 1 calc R
C5B C 0.7212(6) 0.1416(5) 0.1485(2) 0.0363(16) Uani 1 1 d .
H5B H 0.7856 0.1527 0.1197 0.044 Uiso 1 1 calc R
C24B C 0.7341(6) 0.3907(5) 0.1703(2) 0.0364(15) Uani 1 1 d .
H24B H 0.7605 0.3166 0.1903 0.044 Uiso 1 1 calc R
C16A C 1.1670(7) 0.3809(6) 0.3592(3) 0.0497(18) Uani 1 1 d .
H16A H 1.2478 0.4021 0.3467 0.060 Uiso 1 1 calc R
C26 C 0.5269(6) -0.1709(5) 0.2486(2) 0.0321(14) Uani 1 1 d .
C18A C 0.9328(6) 0.4178(5) 0.3575(2) 0.0344(14) Uani 1 1 d .
H18A H 0.8538 0.4660 0.3444 0.041 Uiso 1 1 calc R
C13B C 0.4153(6) 0.3627(4) 0.1193(2) 0.0303(13) Uani 1 1 d .
C16B C 0.1534(7) 0.4538(6) 0.1331(4) 0.065(3) Uani 1 1 d .
H16B H 0.0638 0.4833 0.1380 0.078 Uiso 1 1 calc R
C30 C 0.4906(6) -0.1682(4) 0.3541(2) 0.0300(13) Uani 1 1 d .
H30 H 0.4308 -0.1603 0.3855 0.036 Uiso 1 1 calc R
C31 C 0.4429(6) -0.1588(5) 0.2959(3) 0.0319(13) Uani 1 1 d .
H31 H 0.3513 -0.1438 0.2889 0.038 Uiso 1 1 calc R
C34 C 0.7321(9) -0.3188(5) 0.4505(3) 0.064(2) Uani 1 1 d .
H34A H 0.6582 -0.3591 0.4572 0.096 Uiso 1 1 calc R
H34B H 0.7804 -0.3238 0.4874 0.096 Uiso 1 1 calc R
H34C H 0.7901 -0.3528 0.4213 0.096 Uiso 1 1 calc R
C17B C 0.2395(7) 0.4443(5) 0.1785(3) 0.052(2) Uani 1 1 d .
H17B H 0.2101 0.4689 0.2147 0.063 Uiso 1 1 calc R
C27 C 0.6633(6) -0.1929(4) 0.2598(2) 0.0296(13) Uani 1 1 d .
H27 H 0.7226 -0.2012 0.2283 0.035 Uiso 1 1 calc R
C17A C 1.0509(7) 0.4491(6) 0.3410(3) 0.0454(17) Uani 1 1 d .
H17A H 1.0520 0.5188 0.3167 0.055 Uiso 1 1 calc R
C4A C 0.8413(6) 0.0258(5) 0.3303(2) 0.0327(14) Uani 1 1 d .
H4A H 0.8888 -0.0355 0.3128 0.039 Uiso 1 1 calc R
C25 C 0.4757(7) -0.1555(6) 0.1865(3) 0.0510(18) Uani 1 1 d .
H25A H 0.4606 -0.2283 0.1763 0.076 Uiso 1 1 calc R
H25B H 0.5398 -0.1266 0.1597 0.076 Uiso 1 1 calc R
H25C H 0.3935 -0.1016 0.1832 0.076 Uiso 1 1 calc R
C18B C 0.3696(6) 0.3988(5) 0.1720(3) 0.0383(15) Uani 1 1 d .
H18B H 0.4286 0.3922 0.2040 0.046 Uiso 1 1 calc R
C5A C 0.8950(6) 0.1042(5) 0.3534(2) 0.0306(13) Uani 1 1 d .
H5A H 0.9852 0.1084 0.3552 0.037 Uiso 1 1 calc R
C32 C 0.6816(7) -0.1946(5) 0.4278(3) 0.0385(15) Uani 1 1 d .
H32 H 0.7593 -0.1558 0.4238 0.046 Uiso 1 1 calc R
C24A C 0.6486(6) 0.4023(5) 0.3355(2) 0.0311(13) Uani 1 1 d .
H24A H 0.7054 0.3753 0.3058 0.037 Uiso 1 1 calc R
C19A C 0.6764(5) 0.3587(4) 0.3942(2) 0.0233(12) Uani 1 1 d .
C33 C 0.5896(8) -0.1346(5) 0.4694(3) 0.052(2) Uani 1 1 d .
H33A H 0.5542 -0.0582 0.4506 0.077 Uiso 1 1 calc R
H33B H 0.6369 -0.1299 0.5054 0.077 Uiso 1 1 calc R
H33C H 0.5180 -0.1766 0.4791 0.077 Uiso 1 1 calc R
C19B C 0.6337(5) 0.4114(5) 0.1287(2) 0.0271(13) Uani 1 1 d .
C8A C 0.8396(5) 0.2801(4) 0.5198(2) 0.0263(12) Uani 1 1 d .
C23A C 0.5404(6) 0.4837(5) 0.3195(3) 0.0368(15) Uani 1 1 d .
H23A H 0.5252 0.5139 0.2794 0.044 Uiso 1 1 calc R
C21A C 0.4764(6) 0.4758(5) 0.4194(3) 0.0343(14) Uani 1 1 d .
H21A H 0.4159 0.4998 0.4483 0.041 Uiso 1 1 calc R
C9A C 0.8513(6) 0.2322(5) 0.5787(2) 0.0332(14) Uani 1 1 d .
H9A H 0.8725 0.2754 0.6078 0.040 Uiso 1 1 calc R
C22A C 0.4545(6) 0.5212(5) 0.3618(3) 0.0384(15) Uani 1 1 d .
H22A H 0.3808 0.5781 0.3511 0.046 Uiso 1 1 calc R
C10A C 0.8322(6) 0.1231(5) 0.5946(2) 0.0381(16) Uani 1 1 d .
H10A H 0.8418 0.0898 0.6344 0.046 Uiso 1 1 calc R
C20B C 0.5968(6) 0.5208(5) 0.1006(3) 0.0358(14) Uani 1 1 d .
H20B H 0.5269 0.5372 0.0729 0.043 Uiso 1 1 calc R
C23B C 0.7961(7) 0.4782(6) 0.1829(3) 0.0452(17) Uani 1 1 d .
H23B H 0.8632 0.4636 0.2120 0.054 Uiso 1 1 calc R
C12B C 0.6836(6) 0.3392(5) 0.0151(2) 0.0318(14) Uani 1 1 d .
H12B H 0.7157 0.4007 0.0281 0.038 Uiso 1 1 calc R
C8B C 0.5555(7) 0.1944(5) 0.0298(2) 0.0362(15) Uani 1 1 d .
C11A C 0.7986(6) 0.0619(5) 0.5516(3) 0.0357(15) Uani 1 1 d .
H11A H 0.7826 -0.0129 0.5622 0.043 Uiso 1 1 calc R
C21B C 0.6610(7) 0.6061(5) 0.1129(3) 0.0434(16) Uani 1 1 d .
H21B H 0.6352 0.6801 0.0927 0.052 Uiso 1 1 calc R
C11B C 0.7238(7) 0.3071(5) -0.0384(2) 0.0406(16) Uani 1 1 d .
H11B H 0.7812 0.3470 -0.0619 0.049 Uiso 1 1 calc R
C9B C 0.5949(7) 0.1607(5) -0.0236(3) 0.0479(18) Uani 1 1 d .
H9B H 0.5638 0.0990 -0.0370 0.057 Uiso 1 1 calc R
C22B C 0.7606(7) 0.5868(6) 0.1533(3) 0.0449(17) Uani 1 1 d .
H22B H 0.8045 0.6462 0.1609 0.054 Uiso 1 1 calc R
C10B C 0.6805(7) 0.2173(6) -0.0576(3) 0.0451(18) Uani 1 1 d .
H10B H 0.7090 0.1939 -0.0942 0.054 Uiso 1 1 calc R
C2B C 0.5419(5) 0.1648(4) 0.1996(2) 0.0230(12) Uani 1 1 d .
H2B H 0.4590 0.1970 0.2131 0.028 Uiso 1 1 calc R
C4B C 0.7262(6) 0.0546(5) 0.1914(2) 0.0372(16) Uani 1 1 d .
H4B H 0.7974 -0.0061 0.1989 0.045 Uiso 1 1 calc R
C2A C 0.6834(5) 0.1386(4) 0.3622(2) 0.0224(12) Uani 1 1 d .
H2A H 0.5983 0.1731 0.3721 0.027 Uiso 1 1 calc R
C6A C 0.8012(5) 0.2712(4) 0.4100(2) 0.0193(11) Uani 1 1 d .
C7A C 0.8084(5) 0.2203(4) 0.4759(2) 0.0226(12) Uani 1 1 d .
C15A C 1.1648(6) 0.2816(5) 0.3956(3) 0.0371(15) Uani 1 1 d .
H15A H 1.2444 0.2345 0.4089 0.045 Uiso 1 1 calc R
C29 C 0.6260(6) -0.1893(4) 0.3662(2) 0.0283(13) Uani 1 1 d .
C15B C 0.1968(7) 0.4206(6) 0.0799(4) 0.059(2) Uani 1 1 d .
H15B H 0.1370 0.4294 0.0480 0.071 Uiso 1 1 calc R
C14B C 0.3261(6) 0.3748(5) 0.0726(3) 0.0388(15) Uani 1 1 d .
H14B H 0.3546 0.3514 0.0360 0.047 Uiso 1 1 calc R
C7B C 0.5985(5) 0.2858(4) 0.0508(2) 0.0249(12) Uani 1 1 d .
C28 C 0.7106(6) -0.2024(4) 0.3179(2) 0.0303(13) Uani 1 1 d .
H28 H 0.8022 -0.2181 0.3248 0.036 Uiso 1 1 calc R
C12A C 0.7884(6) 0.1101(4) 0.4936(2) 0.0290(13) Uani 1 1 d .
H12A H 0.7670 0.0666 0.4647 0.035 Uiso 1 1 calc R
P40 P 0.91633(15) 0.23931(13) 0.76622(7) 0.0304(4) Uani 1 1 d .
F42 F 1.0414(4) 0.1576(3) 0.7947(2) 0.0702(13) Uani 1 1 d .
F45 F 0.9827(5) 0.2384(5) 0.7045(2) 0.108(2) Uani 1 1 d .
F43 F 0.8595(6) 0.1338(4) 0.7500(3) 0.119(2) Uani 1 1 d .
F46 F 0.9786(5) 0.3429(4) 0.7767(2) 0.0868(16) Uani 1 1 d .
F41 F 0.7939(4) 0.3202(3) 0.73498(17) 0.0602(12) Uani 1 1 d .
F44 F 0.8496(5) 0.2358(7) 0.8254(2) 0.148(3) Uani 1 1 d .
Cl72 Cl 0.0477(4) 0.2209(4) 0.23575(19) 0.184(2) Uani 1 1 d U
Cl71 Cl 0.1243(8) 0.1076(5) 0.1368(3) 0.284(4) Uani 1 1 d U
Cl75 Cl 0.8102(10) 0.9160(9) 0.0557(4) 0.451(9) Uani 1 1 d U
Cl74 Cl 0.9288(9) 0.7234(11) 0.0258(5) 0.387(5) Uani 1 1 d U
C70 C 0.1615(17) 0.1303(10) 0.2046(11) 0.216(10) Uani 1 1 d U
H70A H 0.2446 0.1599 0.2030 0.259 Uiso 1 1 calc R
H70B H 0.1760 0.0569 0.2303 0.259 Uiso 1 1 calc R
C73 C 0.928(3) 0.874(2) 0.0245(15) 0.385(18) Uani 1 1 d U
H73A H 1.0069 0.8868 0.0445 0.462 Uiso 1 1 calc R
H73B H 0.9256 0.9118 -0.0164 0.462 Uiso 1 1 calc R

loop_
_atom_site_aniso_label
_atom_site_aniso_U_11
_atom_site_aniso_U_22
_atom_site_aniso_U_33
_atom_site_aniso_U_23
_atom_site_aniso_U_13
_atom_site_aniso_U_12
Ru1 0.0204(2) 0.0198(2) 0.0234(2) -0.00551(16) 0.00047(17) -0.00117(17)
Cl8B 0.0880(15) 0.0415(10) 0.0450(9) -0.0074(7) -0.0020(9) -0.0334(10)
Cl1 0.0250(8) 0.0309(8) 0.0355(7) -0.0072(6) 0.0051(6) 0.0026(6)
Cl8A 0.0400(9) 0.0291(8) 0.0367(8) -0.0135(6) -0.0019(7) -0.0079(6)
N1B 0.030(3) 0.025(2) 0.022(2) -0.0023(18) 0.001(2) 0.001(2)
N3B 0.032(3) 0.022(2) 0.020(2) -0.0034(18) 0.000(2) 0.004(2)
N1A 0.023(3) 0.020(2) 0.022(2) -0.0083(17) 0.0015(19) -0.0012(18)
N3A 0.028(3) 0.015(2) 0.026(2) -0.0071(18) 0.004(2) -0.0014(19)
C20A 0.023(3) 0.025(3) 0.030(3) -0.008(2) -0.004(2) -0.002(2)
C6B 0.030(3) 0.026(3) 0.021(3) -0.003(2) -0.001(2) -0.001(2)
C13A 0.033(3) 0.023(3) 0.020(3) -0.006(2) 0.005(2) -0.008(2)
C14A 0.037(4) 0.024(3) 0.031(3) -0.010(2) 0.005(3) -0.006(3)
C5B 0.034(4) 0.035(3) 0.031(3) 0.002(3) 0.007(3) 0.012(3)
C24B 0.035(4) 0.048(4) 0.028(3) -0.008(3) 0.006(3) -0.008(3)
C16A 0.039(4) 0.076(5) 0.044(4) -0.012(4) 0.010(3) -0.034(4)
C26 0.037(4) 0.022(3) 0.039(3) -0.010(2) -0.009(3) -0.003(3)
C18A 0.037(4) 0.032(3) 0.036(3) -0.007(3) 0.005(3) -0.009(3)
C13B 0.026(3) 0.021(3) 0.041(3) 0.002(2) 0.000(3) -0.001(2)
C16B 0.025(4) 0.061(5) 0.094(6) 0.028(4) 0.019(4) 0.004(3)
C30 0.033(3) 0.022(3) 0.038(3) -0.008(2) 0.010(3) -0.011(2)
C31 0.019(3) 0.028(3) 0.051(4) -0.012(3) -0.007(3) -0.005(2)
C34 0.106(7) 0.034(4) 0.041(4) 0.006(3) -0.020(4) 0.014(4)
C17B 0.047(5) 0.039(4) 0.060(4) 0.008(3) 0.020(4) 0.011(3)
C27 0.026(3) 0.024(3) 0.039(3) -0.009(2) 0.004(3) -0.003(2)
C17A 0.062(5) 0.039(4) 0.042(4) -0.002(3) 0.011(4) -0.030(4)
C4A 0.025(3) 0.037(4) 0.039(3) -0.018(3) 0.004(3) -0.002(3)
C25 0.053(5) 0.061(5) 0.044(4) -0.023(3) -0.013(3) -0.012(4)
C18B 0.036(4) 0.033(3) 0.044(4) -0.002(3) 0.006(3) 0.000(3)
C5A 0.021(3) 0.029(3) 0.043(3) -0.012(3) 0.006(3) -0.005(2)
C32 0.046(4) 0.030(3) 0.039(3) 0.003(3) -0.014(3) -0.008(3)
C24A 0.035(4) 0.032(3) 0.027(3) -0.002(2) -0.003(3) -0.006(3)
C19A 0.027(3) 0.015(3) 0.029(3) -0.006(2) -0.003(2) -0.003(2)
C33 0.085(6) 0.040(4) 0.030(3) -0.003(3) 0.000(4) -0.011(4)
C19B 0.024(3) 0.034(3) 0.025(3) -0.011(2) 0.002(2) -0.004(2)
C8A 0.023(3) 0.027(3) 0.028(3) -0.003(2) 0.003(2) -0.002(2)
C23A 0.047(4) 0.028(3) 0.035(3) 0.002(3) -0.017(3) -0.008(3)
C21A 0.028(3) 0.028(3) 0.049(4) -0.018(3) -0.002(3) 0.001(3)
C9A 0.029(3) 0.045(4) 0.024(3) -0.007(3) 0.001(3) 0.001(3)
C22A 0.032(4) 0.024(3) 0.057(4) -0.006(3) -0.016(3) 0.003(3)
C10A 0.036(4) 0.049(4) 0.020(3) 0.007(3) 0.003(3) 0.008(3)
C20B 0.036(4) 0.032(3) 0.040(3) -0.009(3) -0.003(3) -0.005(3)
C23B 0.033(4) 0.068(5) 0.041(4) -0.022(3) -0.002(3) -0.017(3)
C12B 0.039(4) 0.026(3) 0.028(3) -0.003(2) 0.002(3) 0.000(3)
C8B 0.056(4) 0.029(3) 0.025(3) -0.003(2) -0.010(3) -0.011(3)
C11A 0.036(4) 0.029(3) 0.039(3) 0.006(3) 0.004(3) -0.003(3)
C21B 0.046(4) 0.027(3) 0.060(4) -0.015(3) 0.002(4) -0.007(3)
C11B 0.045(4) 0.047(4) 0.024(3) -0.002(3) 0.005(3) 0.003(3)
C9B 0.072(5) 0.034(4) 0.038(4) -0.011(3) -0.010(4) -0.004(3)
C22B 0.045(4) 0.042(4) 0.055(4) -0.024(3) 0.004(3) -0.015(3)
C10B 0.062(5) 0.047(4) 0.023(3) -0.008(3) -0.003(3) 0.002(4)
C2B 0.021(3) 0.029(3) 0.021(3) -0.007(2) -0.001(2) -0.005(2)
C4B 0.035(4) 0.040(4) 0.031(3) -0.003(3) 0.008(3) 0.009(3)
C2A 0.026(3) 0.018(3) 0.021(3) 0.001(2) 0.004(2) 0.000(2)
C6A 0.021(3) 0.015(3) 0.023(3) -0.007(2) -0.002(2) -0.004(2)
C7A 0.024(3) 0.020(3) 0.023(3) -0.005(2) 0.003(2) -0.001(2)
C15A 0.031(4) 0.047(4) 0.038(3) -0.018(3) 0.003(3) -0.009(3)
C29 0.036(4) 0.013(3) 0.034(3) 0.004(2) -0.001(3) -0.005(2)
C15B 0.028(4) 0.054(5) 0.085(6) 0.032(4) -0.019(4) -0.010(3)
C14B 0.036(4) 0.035(4) 0.046(4) 0.001(3) -0.007(3) -0.010(3)
C7B 0.030(3) 0.024(3) 0.020(3) -0.005(2) -0.005(2) -0.001(2)
C28 0.028(3) 0.020(3) 0.043(3) -0.005(2) -0.002(3) -0.001(2)
C12A 0.031(3) 0.026(3) 0.029(3) -0.005(2) 0.000(3) -0.003(2)
P40 0.0220(8) 0.0303(8) 0.0368(8) -0.0042(6) -0.0009(7) 0.0012(6)
F42 0.045(3) 0.052(3) 0.106(3) -0.012(2) -0.033(2) 0.018(2)
F45 0.074(4) 0.187(6) 0.060(3) -0.055(3) 0.006(3) 0.016(4)
F43 0.091(4) 0.056(3) 0.210(7) 0.000(4) -0.071(4) -0.024(3)
F46 0.098(4) 0.048(3) 0.118(4) -0.004(3) -0.058(3) -0.023(3)
F41 0.045(3) 0.061(3) 0.064(3) 0.000(2) -0.018(2) 0.014(2)
F44 0.084(4) 0.255(8) 0.057(3) 0.047(4) 0.037(3) 0.051(5)
Cl72 0.114(3) 0.241(5) 0.168(4) 0.081(3) 0.013(3) -0.032(3)
Cl71 0.301(8) 0.223(6) 0.275(7) 0.077(5) 0.161(7) 0.007(6)
Cl75 0.403(13) 0.536(15) 0.363(10) -0.303(11) -0.208(9) 0.262(12)
Cl74 0.226(8) 0.435(14) 0.472(14) -0.032(11) -0.062(8) 0.003(9)
C70 0.164(15) 0.051(7) 0.42(3) -0.066(12) -0.181(17) 0.042(8)
C73 0.33(3) 0.20(2) 0.66(4) -0.29(2) 0.10(3) 0.028(18)

loop_
_atom_type_symbol
_atom_type_description
_atom_type_scat_dispersion_real
_atom_type_scat_dispersion_imag
_atom_type_scat_source
C C 0.0033 0.0016 'International Tables Vol C Tables 4.2.6.8 and 6.1.1.4'
Cl Cl 0.1484 0.1585 'International Tables Vol C Tables 4.2.6.8 and 6.1.1.4'
F F 0.0171 0.0103 'International Tables Vol C Tables 4.2.6.8 and 6.1.1.4'
N N 0.0061 0.0033 'International Tables Vol C Tables 4.2.6.8 and 6.1.1.4'
H H 0.0000 0.0000 'International Tables Vol C Tables 4.2.6.8 and 6.1.1.4'
P P 0.1023 0.0942 'International Tables Vol C Tables 4.2.6.8 and 6.1.1.4'
Ru Ru -1.2594 0.8363 'International Tables Vol C Tables 4.2.6.8 and 6.1.1.4'

loop_
_geom_angle_atom_site_label_1
_geom_angle_atom_site_label_2
_geom_angle_atom_site_label_3
_geom_angle
N3A Ru1 N3B 81.25(17)
N3A Ru1 C30 120.7(2)
N3B Ru1 C30 157.9(2)
N3A Ru1 C31 158.77(19)
N3B Ru1 C31 119.9(2)
C30 Ru1 C31 38.1(2)
N3A Ru1 C28 92.7(2)
N3B Ru1 C28 117.95(18)
C30 Ru1 C28 67.5(2)
C31 Ru1 C28 79.7(2)
N3A Ru1 C29 93.08(19)
N3B Ru1 C29 155.31(19)
C30 Ru1 C29 37.8(2)
C31 Ru1 C29 68.7(2)
C28 Ru1 C29 37.9(2)
N3A Ru1 C27 117.43(19)
N3B Ru1 C27 92.41(18)
C30 Ru1 C27 80.3(2)
C31 Ru1 C27 67.3(2)
C28 Ru1 C27 37.7(2)
C29 Ru1 C27 68.8(2)
N3A Ru1 C26 154.64(19)
N3B Ru1 C26 93.21(19)
C30 Ru1 C26 68.3(2)
C31 Ru1 C26 37.2(2)
C28 Ru1 C26 68.0(2)
C29 Ru1 C26 81.6(2)
C27 Ru1 C26 37.7(2)
N3A Ru1 Cl1 87.51(11)
N3B Ru1 Cl1 88.08(11)
C30 Ru1 Cl1 89.87(15)
C31 Ru1 Cl1 90.73(15)
C28 Ru1 Cl1 153.71(15)
C29 Ru1 Cl1 115.80(15)
C27 Ru1 Cl1 154.85(16)
C26 Ru1 Cl1 117.19(16)
C2B N1B C5B 107.9(4)
C2B N1B C6B 130.1(4)
C5B N1B C6B 122.0(4)
C2B N3B C4B 105.1(4)
C2B N3B Ru1 130.6(3)
C4B N3B Ru1 123.8(3)
C2A N1A C5A 106.2(4)
C2A N1A C6A 125.7(4)
C5A N1A C6A 127.5(5)
C2A N3A C4A 105.0(5)
C2A N3A Ru1 129.9(4)
C4A N3A Ru1 124.8(3)
C19A C20A C21A 120.0(5)
C19A C20A H20A 120.0
C21A C20A H20A 120.0
N1B C6B C19B 109.3(4)
N1B C6B C13B 110.7(4)
C19B C6B C13B 106.3(4)
N1B C6B C7B 105.1(4)
C19B C6B C7B 112.0(4)
C13B C6B C7B 113.5(5)
C14A C13A C18A 117.5(5)
C14A C13A C6A 118.8(5)
C18A C13A C6A 123.7(5)
C13A C14A C15A 121.3(5)
C13A C14A H14A 119.3
C15A C14A H14A 119.3
C4B C5B N1B 106.4(5)
C4B C5B H5B 126.8
N1B C5B H5B 126.8
C19B C24B C23B 120.3(6)
C19B C24B H24B 119.9
C23B C24B H24B 119.9
C15A C16A C17A 119.2(6)
C15A C16A H16A 120.4
C17A C16A H16A 120.4
C31 C26 C27 118.4(5)
C31 C26 C25 121.4(6)
C27 C26 C25 120.1(5)
C31 C26 Ru1 70.1(3)
C27 C26 Ru1 70.7(3)
C25 C26 Ru1 128.3(4)
C17A C18A C13A 120.7(6)
C17A C18A H18A 119.6
C13A C18A H18A 119.6
C18B C13B C14B 118.1(5)
C18B C13B C6B 119.5(5)
C14B C13B C6B 122.3(5)
C17B C16B C15B 119.8(6)
C17B C16B H16B 120.1
C15B C16B H16B 120.1
C29 C30 C31 120.9(5)
C29 C30 Ru1 71.9(3)
C31 C30 Ru1 71.0(3)
C29 C30 H30 119.6
C31 C30 H30 119.6
Ru1 C30 H30 130.2
C26 C31 C30 121.6(5)
C26 C31 Ru1 72.7(3)
C30 C31 Ru1 70.9(3)
C26 C31 H31 119.2
C30 C31 H31 119.2
Ru1 C31 H31 129.7
C32 C34 H34A 109.5
C32 C34 H34B 109.5
H34A C34 H34B 109.5
C32 C34 H34C 109.5
H34A C34 H34C 109.5
H34B C34 H34C 109.5
C16B C17B C18B 120.3(7)
C16B C17B H17B 119.9
C18B C17B H17B 119.9
C28 C27 C26 119.9(5)
C28 C27 Ru1 70.5(3)
C26 C27 Ru1 71.6(3)
C28 C27 H27 120.1
C26 C27 H27 120.1
Ru1 C27 H27 130.4
C16A C17A C18A 120.9(6)
C16A C17A H17A 119.5
C18A C17A H17A 119.5
C5A C4A N3A 110.2(5)
C5A C4A H4A 124.9
N3A C4A H4A 124.9
C26 C25 H25A 109.5
C26 C25 H25B 109.5
H25A C25 H25B 109.5
C26 C25 H25C 109.5
H25A C25 H25C 109.5
H25B C25 H25C 109.5
C17B C18B C13B 121.1(7)
C17B C18B H18B 119.5
C13B C18B H18B 119.5
C4A C5A N1A 106.4(5)
C4A C5A H5A 126.8
N1A C5A H5A 126.8
C33 C32 C29 114.4(5)
C33 C32 C34 113.7(5)
C29 C32 C34 107.8(5)
C33 C32 H32 106.9
C29 C32 H32 106.9
C34 C32 H32 106.9
C23A C24A C19A 121.5(5)
C23A C24A H24A 119.2
C19A C24A H24A 119.2
C20A C19A C24A 117.9(5)
C20A C19A C6A 122.4(5)
C24A C19A C6A 119.6(4)
C32 C33 H33A 109.5
C32 C33 H33B 109.5
H33A C33 H33B 109.5
C32 C33 H33C 109.5
H33A C33 H33C 109.5
H33B C33 H33C 109.5
C20B C19B C24B 118.4(6)
C20B C19B C6B 118.8(5)
C24B C19B C6B 122.8(5)
C7A C8A C9A 121.8(5)
C7A C8A Cl8A 122.8(4)
C9A C8A Cl8A 115.4(4)
C22A C23A C24A 120.0(5)
C22A C23A H23A 120.0
C24A C23A H23A 120.0
C22A C21A C20A 120.9(5)
C22A C21A H21A 119.5
C20A C21A H21A 119.5
C10A C9A C8A 120.3(6)
C10A C9A H9A 119.9
C8A C9A H9A 119.9
C21A C22A C23A 119.5(5)
C21A C22A H22A 120.3
C23A C22A H22A 120.3
C9A C10A C11A 119.1(5)
C9A C10A H10A 120.5
C11A C10A H10A 120.5
C21B C20B C19B 120.4(6)
C21B C20B H20B 119.8
C19B C20B H20B 119.8
C22B C23B C24B 120.7(6)
C22B C23B H23B 119.7
C24B C23B H23B 119.7
C11B C12B C7B 123.0(6)
C11B C12B H12B 118.5
C7B C12B H12B 118.5
C9B C8B C7B 121.8(6)
C9B C8B Cl8B 115.8(5)
C7B C8B Cl8B 122.4(4)
C12A C11A C10A 120.0(6)
C12A C11A H11A 120.0
C10A C11A H11A 120.0
C22B C21B C20B 121.8(6)
C22B C21B H21B 119.1
C20B C21B H21B 119.1
C10B C11B C12B 119.5(6)
C10B C11B H11B 120.3
C12B C11B H11B 120.3
C8B C9B C10B 119.6(6)
C8B C9B H9B 120.2
C10B C9B H9B 120.2
C21B C22B C23B 118.4(6)
C21B C22B H22B 120.8
C23B C22B H22B 120.8
C11B C10B C9B 120.0(6)
C11B C10B H10B 120.0
C9B C10B H10B 120.0
N3B C2B N1B 111.0(4)
N3B C2B H2B 124.5
N1B C2B H2B 124.5
C5B C4B N3B 109.5(5)
C5B C4B H4B 125.2
N3B C4B H4B 125.2
N3A C2A N1A 112.2(5)
N3A C2A H2A 123.9
N1A C2A H2A 123.9
N1A C6A C13A 107.2(4)
N1A C6A C19A 105.0(4)
C13A C6A C19A 114.0(4)
N1A C6A C7A 108.0(4)
C13A C6A C7A 109.2(4)
C19A C6A C7A 113.0(4)
C8A C7A C12A 116.6(5)
C8A C7A C6A 122.1(5)
C12A C7A C6A 121.3(5)
C16A C15A C14A 120.2(6)
C16A C15A H15A 119.9
C14A C15A H15A 119.9
C30 C29 C28 117.1(5)
C30 C29 C32 122.6(5)
C28 C29 C32 120.3(5)
C30 C29 Ru1 70.3(3)
C28 C29 Ru1 70.5(3)
C32 C29 Ru1 128.4(4)
C14B C15B C16B 120.8(7)
C14B C15B H15B 119.6
C16B C15B H15B 119.6
C15B C14B C13B 119.9(6)
C15B C14B H14B 120.0
C13B C14B H14B 120.0
C12B C7B C8B 116.1(5)
C12B C7B C6B 122.0(5)
C8B C7B C6B 121.7(5)
C27 C28 C29 122.1(5)
C27 C28 Ru1 71.8(3)
C29 C28 Ru1 71.5(3)
C27 C28 H28 118.9
C29 C28 H28 118.9
Ru1 C28 H28 130.6
C11A C12A C7A 122.3(5)
C11A C12A H12A 118.9
C7A C12A H12A 118.9
F44 P40 F46 92.5(4)
F44 P40 F45 177.5(4)
F46 P40 F45 90.0(3)
F44 P40 F41 91.8(3)
F46 P40 F41 90.6(2)
F45 P40 F41 88.2(3)
F44 P40 F42 90.7(3)
F46 P40 F42 89.7(3)
F45 P40 F42 89.3(3)
F41 P40 F42 177.4(2)
F44 P40 F43 92.7(4)
F46 P40 F43 174.8(4)
F45 P40 F43 84.8(4)
F41 P40 F43 89.3(3)
F42 P40 F43 90.0(3)
Cl71 C70 Cl72 115.2(8)
Cl71 C70 H70A 108.5
Cl72 C70 H70A 108.5
Cl71 C70 H70B 108.5
Cl72 C70 H70B 108.5
H70A C70 H70B 107.5
Cl75 C73 Cl74 105.4(19)
Cl75 C73 H73A 110.7
Cl74 C73 H73A 110.7
Cl75 C73 H73B 110.7
Cl74 C73 H73B 110.7
H73A C73 H73B 108.8

loop_
_geom_bond_atom_site_label_1
_geom_bond_atom_site_label_2
_geom_bond_distance
Ru1 N3A 2.107(5)
Ru1 N3B 2.111(4)
Ru1 C30 2.168(5)
Ru1 C31 2.168(6)
Ru1 C28 2.175(5)
Ru1 C29 2.188(5)
Ru1 C27 2.191(5)
Ru1 C26 2.202(6)
Ru1 Cl1 2.4002(13)
Cl8B C8B 1.742(6)
Cl8A C8A 1.743(6)
N1B C2B 1.331(6)
N1B C5B 1.375(6)
N1B C6B 1.509(6)
N3B C2B 1.330(6)
N3B C4B 1.392(7)
N1A C2A 1.346(7)
N1A C5A 1.381(6)
N1A C6A 1.508(6)
N3A C2A 1.320(6)
N3A C4A 1.375(7)
C20A C19A 1.387(7)
C20A C21A 1.406(7)
C20A H20A 0.9500
C6B C19B 1.538(8)
C6B C13B 1.539(7)
C6B C7B 1.551(7)
C13A C14A 1.388(8)
C13A C18A 1.403(7)
C13A C6A 1.536(7)
C14A C15A 1.393(8)
C14A H14A 0.9500
C5B C4B 1.340(8)
C5B H5B 0.9500
C24B C19B 1.392(8)
C24B C23B 1.393(9)
C24B H24B 0.9500
C16A C15A 1.377(9)
C16A C17A 1.378(9)
C16A H16A 0.9500
C26 C31 1.393(8)
C26 C27 1.418(8)
C26 C25 1.505(8)
C18A C17A 1.381(9)
C18A H18A 0.9500
C13B C18B 1.390(8)
C13B C14B 1.402(8)
C16B C17B 1.361(11)
C16B C15B 1.382(11)
C16B H16B 0.9500
C30 C29 1.411(8)
C30 C31 1.415(8)
C30 H30 0.9500
C31 H31 0.9500
C34 C32 1.530(8)
C34 H34A 0.9800
C34 H34B 0.9800
C34 H34C 0.9800
C17B C18B 1.385(8)
C17B H17B 0.9500
C27 C28 1.410(8)
C27 H27 0.9500
C17A H17A 0.9500
C4A C5A 1.347(8)
C4A H4A 0.9500
C25 H25A 0.9800
C25 H25B 0.9800
C25 H25C 0.9800
C18B H18B 0.9500
C5A H5A 0.9500
C32 C33 1.508(9)
C32 C29 1.524(8)
C32 H32 1.0000
C24A C23A 1.382(8)
C24A C19A 1.396(7)
C24A H24A 0.9500
C19A C6A 1.544(7)
C33 H33A 0.9800
C33 H33B 0.9800
C33 H33C 0.9800
C19B C20B 1.390(8)
C8A C7A 1.388(7)
C8A C9A 1.397(7)
C23A C22A 1.380(8)
C23A H23A 0.9500
C21A C22A 1.369(8)
C21A H21A 0.9500
C9A C10A 1.373(8)
C9A H9A 0.9500
C22A H22A 0.9500
C10A C11A 1.389(9)
C10A H10A 0.9500
C20B C21B 1.381(9)
C20B H20B 0.9500
C23B C22B 1.392(9)
C23B H23B 0.9500
C12B C11B 1.376(7)
C12B C7B 1.384(8)
C12B H12B 0.9500
C8B C9B 1.379(8)
C8B C7B 1.406(8)
C11A C12A 1.382(7)
C11A H11A 0.9500
C21B C22B 1.368(9)
C21B H21B 0.9500
C11B C10B 1.371(9)
C11B H11B 0.9500
C9B C10B 1.388(9)
C9B H9B 0.9500
C22B H22B 0.9500
C10B H10B 0.9500
C2B H2B 0.9500
C4B H4B 0.9500
C2A H2A 0.9500
C6A C7A 1.556(7)
C7A C12A 1.394(7)
C15A H15A 0.9500
C29 C28 1.417(8)
C15B C14B 1.381(9)
C15B H15B 0.9500
C14B H14B 0.9500
C28 H28 0.9500
C12A H12A 0.9500
P40 F44 1.517(5)
P40 F46 1.554(5)
P40 F45 1.570(5)
P40 F41 1.584(4)
P40 F42 1.584(4)
P40 F43 1.584(5)
Cl72 C70 1.690(18)
Cl71 C70 1.678(18)
Cl75 C73 1.46(2)
Cl74 C73 1.82(2)
C70 H70A 0.9900
C70 H70B 0.9900
C73 H73A 0.9900
C73 H73B 0.9900

loop_
_geom_torsion_atom_site_label_1
_geom_torsion_atom_site_label_2
_geom_torsion_atom_site_label_3
_geom_torsion_atom_site_label_4
_geom_torsion
N3A Ru1 N3B C2B -96.6(5)
C30 Ru1 N3B C2B 76.1(7)
C31 Ru1 N3B C2B 80.9(5)
C28 Ru1 N3B C2B 175.0(5)
C29 Ru1 N3B C2B -174.8(5)
C27 Ru1 N3B C2B 146.0(5)
C26 Ru1 N3B C2B 108.3(5)
Cl1 Ru1 N3B C2B -8.8(5)
N3A Ru1 N3B C4B 74.0(5)
C30 Ru1 N3B C4B -113.3(6)
C31 Ru1 N3B C4B -108.5(5)
C28 Ru1 N3B C4B -14.3(5)
C29 Ru1 N3B C4B -4.2(8)
C27 Ru1 N3B C4B -43.4(5)
C26 Ru1 N3B C4B -81.1(5)
Cl1 Ru1 N3B C4B 161.8(5)
N3B Ru1 N3A C2A 92.7(4)
C30 Ru1 N3A C2A -84.1(5)
C31 Ru1 N3A C2A -81.4(7)
C28 Ru1 N3A C2A -149.5(4)
C29 Ru1 N3A C2A -111.5(4)
C27 Ru1 N3A C2A -179.2(4)
C26 Ru1 N3A C2A 171.6(4)
Cl1 Ru1 N3A C2A 4.2(4)
N3B Ru1 N3A C4A -80.2(4)
C30 Ru1 N3A C4A 103.0(4)
C31 Ru1 N3A C4A 105.8(6)
C28 Ru1 N3A C4A 37.7(4)
C29 Ru1 N3A C4A 75.7(4)
C27 Ru1 N3A C4A 8.0(5)
C26 Ru1 N3A C4A -1.3(7)
Cl1 Ru1 N3A C4A -168.6(4)
C2B N1B C6B C19B 104.6(6)
C5B N1B C6B C19B -78.2(6)
C2B N1B C6B C13B -12.1(8)
C5B N1B C6B C13B 165.1(5)
C2B N1B C6B C7B -134.9(6)
C5B N1B C6B C7B 42.2(7)
C18A C13A C14A C15A -3.1(8)
C6A C13A C14A C15A 175.0(5)
C2B N1B C5B C4B -0.9(7)
C6B N1B C5B C4B -178.6(5)
N3A Ru1 C26 C31 145.0(4)
N3B Ru1 C26 C31 -138.7(3)
C30 Ru1 C26 C31 28.8(3)
C28 Ru1 C26 C31 102.4(4)
C29 Ru1 C26 C31 65.6(3)
C27 Ru1 C26 C31 131.5(5)
Cl1 Ru1 C26 C31 -49.2(4)
N3A Ru1 C26 C27 13.5(6)
N3B Ru1 C26 C27 89.8(3)
C30 Ru1 C26 C27 -102.7(4)
C31 Ru1 C26 C27 -131.5(5)
C28 Ru1 C26 C27 -29.1(3)
C29 Ru1 C26 C27 -65.9(3)
Cl1 Ru1 C26 C27 179.3(3)
N3A Ru1 C26 C25 -100.2(6)
N3B Ru1 C26 C25 -23.9(6)
C30 Ru1 C26 C25 143.6(6)
C31 Ru1 C26 C25 114.8(7)
C28 Ru1 C26 C25 -142.8(6)
C29 Ru1 C26 C25 -179.6(6)
C27 Ru1 C26 C25 -113.7(7)
Cl1 Ru1 C26 C25 65.6(6)
C14A C13A C18A C17A 2.3(8)
C6A C13A C18A C17A -175.7(5)
N1B C6B C13B C18B 64.5(7)
C19B C6B C13B C18B -54.1(6)
C7B C6B C13B C18B -177.7(5)
N1B C6B C13B C14B -119.6(5)
C19B C6B C13B C14B 121.8(5)
C7B C6B C13B C14B -1.7(7)
N3A Ru1 C30 C29 -48.5(4)
N3B Ru1 C30 C29 139.9(4)
C31 Ru1 C30 C29 133.2(5)
C28 Ru1 C30 C29 30.7(3)
C27 Ru1 C30 C29 67.8(3)
C26 Ru1 C30 C29 105.0(4)
Cl1 Ru1 C30 C29 -135.5(3)
N3A Ru1 C30 C31 178.4(3)
N3B Ru1 C30 C31 6.8(6)
C28 Ru1 C30 C31 -102.4(3)
C29 Ru1 C30 C31 -133.2(5)
C27 Ru1 C30 C31 -65.4(3)
C26 Ru1 C30 C31 -28.2(3)
Cl1 Ru1 C30 C31 91.4(3)
C27 C26 C31 C30 -0.2(8)
C25 C26 C31 C30 -177.1(5)
Ru1 C26 C31 C30 -53.7(5)
C27 C26 C31 Ru1 53.5(5)
C25 C26 C31 Ru1 -123.5(5)
C29 C30 C31 C26 0.6(8)
Ru1 C30 C31 C26 54.5(5)
C29 C30 C31 Ru1 -53.8(5)
N3A Ru1 C31 C26 -137.3(5)
N3B Ru1 C31 C26 49.5(4)
C30 Ru1 C31 C26 -133.5(5)
C28 Ru1 C31 C26 -67.0(3)
C29 Ru1 C31 C26 -104.8(4)
C27 Ru1 C31 C26 -29.7(3)
Cl1 Ru1 C31 C26 137.7(3)
N3A Ru1 C31 C30 -3.9(7)
N3B Ru1 C31 C30 -177.1(3)
C28 Ru1 C31 C30 66.5(3)
C29 Ru1 C31 C30 28.7(3)
C27 Ru1 C31 C30 103.7(3)
C26 Ru1 C31 C30 133.5(5)
Cl1 Ru1 C31 C30 -88.9(3)
C15B C16B C17B C18B -1.6(11)
C31 C26 C27 C28 0.2(8)
C25 C26 C27 C28 177.3(5)
Ru1 C26 C27 C28 53.4(4)
C31 C26 C27 Ru1 -53.2(5)
C25 C26 C27 Ru1 123.8(5)
N3A Ru1 C27 C28 54.1(4)
N3B Ru1 C27 C28 135.5(3)
C30 Ru1 C27 C28 -65.6(4)
C31 Ru1 C27 C28 -103.0(4)
C29 Ru1 C27 C28 -28.1(3)
C26 Ru1 C27 C28 -132.4(5)
Cl1 Ru1 C27 C28 -133.9(4)
N3A Ru1 C27 C26 -173.5(3)
N3B Ru1 C27 C26 -92.1(3)
C30 Ru1 C27 C26 66.8(3)
C31 Ru1 C27 C26 29.4(3)
C28 Ru1 C27 C26 132.4(5)
C29 Ru1 C27 C26 104.3(4)
Cl1 Ru1 C27 C26 -1.5(6)
C15A C16A C17A C18A -1.8(10)
C13A C18A C17A C16A 0.1(9)
C2A N3A C4A C5A -0.3(6)
Ru1 N3A C4A C5A 174.0(4)
C16B C17B C18B C13B 0.4(10)
C14B C13B C18B C17B 0.7(9)
C6B C13B C18B C17B 176.8(6)
N3A C4A C5A N1A 0.0(6)
C2A N1A C5A C4A 0.3(6)
C6A N1A C5A C4A 172.0(5)
C21A C20A C19A C24A -3.0(8)
C21A C20A C19A C6A 178.7(5)
C23A C24A C19A C20A 4.1(9)
C23A C24A C19A C6A -177.6(5)
C23B C24B C19B C20B -0.5(8)
C23B C24B C19B C6B 179.8(5)
N1B C6B C19B C20B -171.8(5)
C13B C6B C19B C20B -52.4(6)
C7B C6B C19B C20B 72.1(6)
N1B C6B C19B C24B 7.9(7)
C13B C6B C19B C24B 127.3(5)
C7B C6B C19B C24B -108.2(5)
C19A C24A C23A C22A -2.1(9)
C19A C20A C21A C22A 0.0(9)
C7A C8A C9A C10A 0.1(8)
Cl8A C8A C9A C10A 178.9(4)
C20A C21A C22A C23A 2.0(9)
C24A C23A C22A C21A -1.0(9)
C8A C9A C10A C11A -1.3(9)
C24B C19B C20B C21B 1.7(8)
C6B C19B C20B C21B -178.6(5)
C19B C24B C23B C22B -1.3(9)
C9A C10A C11A C12A 1.8(9)
C19B C20B C21B C22B -1.1(9)
C7B C12B C11B C10B -1.1(9)
C7B C8B C9B C10B 0.6(10)
Cl8B C8B C9B C10B -178.1(5)
C20B C21B C22B C23B -0.7(9)
C24B C23B C22B C21B 1.9(9)
C12B C11B C10B C9B 1.1(10)
C8B C9B C10B C11B -0.9(10)
C4B N3B C2B N1B 2.0(6)
Ru1 N3B C2B N1B 173.9(4)
C5B N1B C2B N3B -0.7(6)
C6B N1B C2B N3B 176.7(5)
N1B C5B C4B N3B 2.1(7)
C2B N3B C4B C5B -2.5(7)
Ru1 N3B C4B C5B -175.1(4)
C4A N3A C2A N1A 0.4(6)
Ru1 N3A C2A N1A -173.5(3)
C5A N1A C2A N3A -0.4(6)
C6A N1A C2A N3A -172.4(4)
C2A N1A C6A C13A -159.6(4)
C5A N1A C6A C13A 30.3(6)
C2A N1A C6A C19A -37.9(6)
C5A N1A C6A C19A 151.9(5)
C2A N1A C6A C7A 82.9(6)
C5A N1A C6A C7A -87.3(6)
C14A C13A C6A N1A -73.4(6)
C18A C13A C6A N1A 104.5(5)
C14A C13A C6A C19A 170.8(4)
C18A C13A C6A C19A -11.2(7)
C14A C13A C6A C7A 43.4(6)
C18A C13A C6A C7A -138.7(5)
C20A C19A C6A N1A 122.9(5)
C24A C19A C6A N1A -55.3(6)
C20A C19A C6A C13A -120.0(6)
C24A C19A C6A C13A 61.8(6)
C20A C19A C6A C7A 5.5(7)
C24A C19A C6A C7A -172.7(5)
C9A C8A C7A C12A 0.5(8)
Cl8A C8A C7A C12A -178.1(4)
C9A C8A C7A C6A -177.2(5)
Cl8A C8A C7A C6A 4.1(7)
N1A C6A C7A C8A 168.5(5)
C13A C6A C7A C8A 52.2(6)
C19A C6A C7A C8A -75.8(6)
N1A C6A C7A C12A -9.1(6)
C13A C6A C7A C12A -125.4(5)
C19A C6A C7A C12A 106.5(5)
C17A C16A C15A C14A 1.0(9)
C13A C14A C15A C16A 1.5(9)
C31 C30 C29 C28 -1.1(8)
Ru1 C30 C29 C28 -54.5(4)
C31 C30 C29 C32 177.1(5)
Ru1 C30 C29 C32 123.7(5)
C31 C30 C29 Ru1 53.4(5)
C33 C32 C29 C30 -21.8(8)
C34 C32 C29 C30 105.6(7)
C33 C32 C29 C28 156.3(5)
C34 C32 C29 C28 -76.3(7)
C33 C32 C29 Ru1 68.0(7)
C34 C32 C29 Ru1 -164.6(5)
N3A Ru1 C29 C30 139.9(3)
N3B Ru1 C29 C30 -144.5(4)
C31 Ru1 C29 C30 -28.9(3)
C28 Ru1 C29 C30 -129.8(5)
C27 Ru1 C29 C30 -101.8(4)
C26 Ru1 C29 C30 -65.1(3)
Cl1 Ru1 C29 C30 51.2(3)
N3A Ru1 C29 C28 -90.4(4)
N3B Ru1 C29 C28 -14.7(7)
C30 Ru1 C29 C28 129.8(5)
C31 Ru1 C29 C28 100.9(4)
C27 Ru1 C29 C28 27.9(3)
C26 Ru1 C29 C28 64.7(4)
Cl1 Ru1 C29 C28 -179.1(3)
N3A Ru1 C29 C32 23.4(5)
N3B Ru1 C29 C32 99.0(6)
C30 Ru1 C29 C32 -116.5(6)
C31 Ru1 C29 C32 -145.4(6)
C28 Ru1 C29 C32 113.7(7)
C27 Ru1 C29 C32 141.7(6)
C26 Ru1 C29 C32 178.4(6)
Cl1 Ru1 C29 C32 -65.3(5)
C17B C16B C15B C14B 1.8(11)
C16B C15B C14B C13B -0.7(10)
C18B C13B C14B C15B -0.5(9)
C6B C13B C14B C15B -176.5(6)
C11B C12B C7B C8B 0.9(8)
C11B C12B C7B C6B 175.9(5)
C9B C8B C7B C12B -0.6(9)
Cl8B C8B C7B C12B 178.0(4)
C9B C8B C7B C6B -175.6(5)
Cl8B C8B C7B C6B 3.0(8)
N1B C6B C7B C12B -120.4(5)
C19B C6B C7B C12B -1.8(7)
C13B C6B C7B C12B 118.6(6)
N1B C6B C7B C8B 54.3(7)
C19B C6B C7B C8B 173.0(5)
C13B C6B C7B C8B -66.7(7)
C26 C27 C28 C29 -0.8(8)
Ru1 C27 C28 C29 53.1(5)
C26 C27 C28 Ru1 -53.9(5)
C30 C29 C28 C27 1.2(8)
C32 C29 C28 C27 -177.0(5)
Ru1 C29 C28 C27 -53.2(5)
C30 C29 C28 Ru1 54.4(4)
C32 C29 C28 Ru1 -123.8(5)
N3A Ru1 C28 C27 -134.0(3)
N3B Ru1 C28 C27 -52.5(4)
C30 Ru1 C28 C27 103.8(4)
C31 Ru1 C28 C27 66.0(3)
C29 Ru1 C28 C27 134.4(5)
C26 Ru1 C28 C27 29.1(3)
Cl1 Ru1 C28 C27 136.3(3)
N3A Ru1 C28 C29 91.6(4)
N3B Ru1 C28 C29 173.1(3)
C30 Ru1 C28 C29 -30.7(3)
C31 Ru1 C28 C29 -68.4(4)
C27 Ru1 C28 C29 -134.4(5)
C26 Ru1 C28 C29 -105.3(4)
Cl1 Ru1 C28 C29 1.8(6)
C10A C11A C12A C7A -1.2(9)
C8A C7A C12A C11A 0.0(8)
C6A C7A C12A C11A 177.8(5)
